data_2205186
loop_
_publ_author_name
'Fan, Sai-Rong'
'Xiao, Hong-Ping'
'Zhu, Long-Guan'

_publ_section_title
;
 A cation--anion complex: 1,10-phenanthrolin-1-ium 5-sulfonatosalicylic
 acid
;
_journal_issue 2
_journal_name_full 'Acta Crystallographica Section E'
_journal_page_first o253
_journal_page_last o255
_journal_paper_doi 10.1107/S1600536804034245
_journal_volume 61
_journal_year 2005
_chemical_formula_iupac 'C12 H9 N2 +, C7 H5 O6 S -'
_chemical_formula_moiety 'C12 H9 N2 +, C7 H5 O6 S -'
_chemical_formula_sum 'C19 H14 N2 O6 S'
_chemical_formula_weight 398.38
_chemical_name_systematic
;
  1,10-phenanthrolin-1-ium 5-sulfosalicylate
;
_space_group_IT_number 4
_symmetry_cell_setting monoclinic
_symmetry_space_group_name_Hall 'P 2yb'
_symmetry_space_group_name_H-M 'P 1 21 1'
_atom_sites_solution_hydrogens geom
_atom_sites_solution_primary direct
_atom_sites_solution_secondary difmap
_audit_creation_method SHELXL-97
_cell_angle_alpha 90.00
_cell_angle_beta 103.426(2)
_cell_angle_gamma 90.00
_cell_formula_units_Z 2
_cell_length_a 7.0492(9)
_cell_length_b 10.6716(14)
_cell_length_c 11.7464(15)
_cell_measurement_reflns_used 5405
_cell_measurement_temperature 295(2)
_cell_measurement_theta_max 28.3
_cell_measurement_theta_min 0.9
_cell_volume 859.49(19)
_computing_cell_refinement SMART
_computing_data_collection 'SMART (Bruker, 1997)'
_computing_data_reduction 'SAINT and? SHELXTL (Bruker, 1997)'
_computing_molecular_graphics 'Ortep-3 for Windows (Farrugia, 1997)'
_computing_publication_material 'WinGX (Farrugia, 1999)'
_computing_structure_refinement 'SHELXL97 (Sheldrick, 1997)'
_computing_structure_solution 'SHELXS97 (Sheldrick, 1997)'
_diffrn_ambient_temperature 295(2)
_diffrn_measured_fraction_theta_full 0.997
_diffrn_measured_fraction_theta_max 0.997
_diffrn_measurement_device_type 'Bruker SMART CCD area-detector'
_diffrn_measurement_method '\f and \w scans'
_diffrn_radiation_monochromator graphite
_diffrn_radiation_source 'fine-focus sealed tube'
_diffrn_radiation_type MoK\a
_diffrn_radiation_wavelength 0.71073
_diffrn_reflns_av_R_equivalents 0.0136
_diffrn_reflns_av_sigmaI/netI 0.0283
_diffrn_reflns_limit_h_max 8
_diffrn_reflns_limit_h_min -5
_diffrn_reflns_limit_k_max 12
_diffrn_reflns_limit_k_min -12
_diffrn_reflns_limit_l_max 13
_diffrn_reflns_limit_l_min -14
_diffrn_reflns_number 4555
_diffrn_reflns_theta_full 25.15
_diffrn_reflns_theta_max 25.15
_diffrn_reflns_theta_min 2.61
_diffrn_standards_decay_% 0
_diffrn_standards_interval_count 0
_diffrn_standards_interval_time 0
_diffrn_standards_number 0
_exptl_absorpt_coefficient_mu 0.231
_exptl_absorpt_correction_T_max 0.9641
_exptl_absorpt_correction_T_min 0.9255
_exptl_absorpt_correction_type multi-scan
_exptl_absorpt_process_details '(SADABS; Sheldrick, 1996)'
_exptl_crystal_colour colorless
_exptl_crystal_density_diffrn 1.539
_exptl_crystal_density_method 'not measured'
_exptl_crystal_description block
_exptl_crystal_F_000 412
_exptl_crystal_size_max 0.34
_exptl_crystal_size_mid 0.31
_exptl_crystal_size_min 0.15
_refine_diff_density_max 0.262
_refine_diff_density_min -0.327
_refine_ls_abs_structure_details 'Flack (1983), 1312 Friedel pairs?'
_refine_ls_abs_structure_Flack 0.04(9)
_refine_ls_extinction_method none
_refine_ls_goodness_of_fit_ref 1.180
_refine_ls_hydrogen_treatment constr
_refine_ls_matrix_type full
_refine_ls_number_parameters 262
_refine_ls_number_reflns 2938
_refine_ls_number_restraints 4
_refine_ls_restrained_S_all 1.179
_refine_ls_R_factor_all 0.0433
_refine_ls_R_factor_gt 0.0429
_refine_ls_shift/su_max 0.000
_refine_ls_shift/su_mean 0.000
_refine_ls_structure_factor_coef Fsqd
_refine_ls_weighting_details 'calc w=1/[\s^2^(Fo^2^)+(0.0565P)^2^+0.1823P] where P=(Fo^2^+2Fc^2^)/3'
_refine_ls_weighting_scheme calc
_refine_ls_wR_factor_gt 0.1057
_refine_ls_wR_factor_ref 0.1060
_reflns_number_gt 2910
_reflns_number_total 2938
_reflns_threshold_expression I>2\s(I)
_cod_data_source_file ww6336.cif
_cod_data_source_block I
_cod_depositor_comments
;
The following automatic conversions were performed:
'_symmetry_cell_setting' value 'Monoclinic' changed to 'monoclinic'
according to '/home/saulius/struct/CIF-dictionaries/cif_core.dic'
dictionary named 'cif_core.dic' version 2.4.1 from 2010-06-29.

Automatic conversion script
Id: cif_fix_enum 1527 2010-12-29 10:47:43Z saulius 

The following automatic conversions were performed:

'_symmetry_cell_setting' value 'Monoclinic' changed to 'monoclinic'
according to /home/saulius/struct/CIF-dictionaries/cif_core.dic
dictionary named 'cif_core.dic' version 2.4.1 from 2010-06-29.

Automatic conversion script
Id: cif_fix_values 1715 2011-07-08 13:25:40Z adriana 
;
_cod_original_sg_symbol_H-M 'P 21'
_cod_database_code 2205186
_cod_database_fobs_code 2205186

loop_
_symmetry_equiv_pos_as_xyz
'x, y, z'
'-x, y+1/2, -z'

loop_
_atom_site_label
_atom_site_fract_x
_atom_site_fract_y
_atom_site_fract_z
_atom_site_U_iso_or_equiv
_atom_site_adp_type
_atom_site_calc_flag
_atom_site_refinement_flags
_atom_site_occupancy
_atom_site_type_symbol
S1 0.69901(10) 0.84471(7) 0.22996(5) 0.03425(18) Uani d . 1 S
O1 0.9358(4) 0.5001(2) 0.54499(18) 0.0535(6) Uani d D 1 O
O2 0.9153(4) 0.3121(2) 0.4606(2) 0.0592(7) Uani d . 1 O
O3 0.8106(4) 0.2968(2) 0.2349(2) 0.0567(7) Uani d D 1 O
O4 0.5887(3) 0.8750(2) 0.11248(18) 0.0466(6) Uani d . 1 O
O5 0.8936(3) 0.9012(2) 0.25274(19) 0.0473(6) Uani d . 1 O
O6 0.5978(4) 0.8708(2) 0.32056(19) 0.0552(6) Uani d . 1 O
C1 0.8951(4) 0.4252(3) 0.4547(3) 0.0388(7) Uani d . 1 C
C2 0.8235(4) 0.4901(3) 0.3418(2) 0.0342(6) Uani d . 1 C
C3 0.7858(5) 0.4216(3) 0.2368(3) 0.0389(7) Uani d . 1 C
C4 0.7206(4) 0.4844(3) 0.1305(3) 0.0415(7) Uani d . 1 C
H4 0.6937 0.4394 0.0609 0.050 Uiso calc R 1 H
C5 0.6958(4) 0.6124(3) 0.1280(2) 0.0353(6) Uani d . 1 C
H5 0.6537 0.6535 0.0568 0.042 Uiso calc R 1 H
C6 0.7336(4) 0.6798(3) 0.2315(2) 0.0305(6) Uani d . 1 C
C7 0.7984(4) 0.6201(3) 0.3376(2) 0.0328(6) Uani d . 1 C
H7 0.8254 0.6665 0.4065 0.039 Uiso calc R 1 H
N1 0.7714(4) 0.9974(3) -0.0418(2) 0.0411(6) Uani d D 1 N
N2 0.6916(4) 0.7683(3) -0.1463(2) 0.0487(7) Uani d . 1 N
C8 0.8217(5) 1.1032(3) 0.0171(3) 0.0525(9) Uani d . 1 C
H8 0.8386 1.1050 0.0980 0.063 Uiso calc R 1 H
C9 0.8484(5) 1.2098(3) -0.0425(4) 0.0550(9) Uani d . 1 C
H9 0.8898 1.2833 -0.0017 0.066 Uiso calc R 1 H
C10 0.8145(5) 1.2079(3) -0.1612(3) 0.0511(9) Uani d . 1 C
H10 0.8267 1.2813 -0.2017 0.061 Uiso calc R 1 H
C11 0.7615(4) 1.0965(3) -0.2228(3) 0.0416(7) Uani d . 1 C
C12 0.7238(5) 1.0863(4) -0.3486(3) 0.0524(10) Uani d . 1 C
H12 0.7328 1.1573 -0.3930 0.063 Uiso calc R 1 H
C13 0.6761(5) 0.9762(4) -0.4023(3) 0.0538(10) Uani d . 1 C
H13 0.6511 0.9723 -0.4835 0.065 Uiso calc R 1 H
C14 0.6626(4) 0.8643(4) -0.3373(3) 0.0462(8) Uani d . 1 C
C15 0.6202(6) 0.7476(5) -0.3887(3) 0.0615(11) Uani d . 1 C
H15 0.5965 0.7395 -0.4696 0.074 Uiso calc R 1 H
C16 0.6133(6) 0.6455(5) -0.3216(4) 0.0704(12) Uani d . 1 C
H16 0.5851 0.5669 -0.3554 0.084 Uiso calc R 1 H
C17 0.6494(6) 0.6608(4) -0.1999(4) 0.0636(10) Uani d . 1 C
H17 0.6431 0.5903 -0.1545 0.076 Uiso calc R 1 H
C18 0.7442(4) 0.9884(3) -0.1589(2) 0.0356(6) Uani d . 1 C
C19 0.6969(4) 0.8694(3) -0.2147(3) 0.0400(7) Uani d . 1 C
H1 0.997(6) 0.461(4) 0.605(3) 0.080 Uiso d D 1 H
H2 0.751(7) 0.935(3) -0.006(4) 0.080 Uiso d D 1 H
H3 0.861(6) 0.269(5) 0.303(2) 0.080 Uiso d D 1 H

loop_
_atom_site_aniso_label
_atom_site_aniso_U_11
_atom_site_aniso_U_22
_atom_site_aniso_U_33
_atom_site_aniso_U_12
_atom_site_aniso_U_13
_atom_site_aniso_U_23
S1 0.0470(4) 0.0323(3) 0.0220(3) 0.0063(3) 0.0052(2) 0.0012(3)
O1 0.0820(17) 0.0438(13) 0.0286(11) 0.0175(12) 0.0006(11) 0.0067(10)
O2 0.0834(18) 0.0345(13) 0.0509(14) 0.0020(12) -0.0022(13) 0.0081(10)
O3 0.0787(19) 0.0362(13) 0.0490(15) 0.0031(12) 0.0019(13) -0.0064(11)
O4 0.0604(13) 0.0406(13) 0.0340(11) 0.0052(10) 0.0013(9) 0.0045(9)
O5 0.0604(14) 0.0413(12) 0.0369(12) -0.0035(10) 0.0046(10) -0.0028(10)
O6 0.0821(16) 0.0447(15) 0.0433(12) 0.0176(12) 0.0242(11) 0.0021(10)
C1 0.0410(17) 0.0347(16) 0.0394(17) 0.0007(13) 0.0068(13) 0.0029(14)
C2 0.0322(14) 0.0396(15) 0.0300(14) -0.0018(12) 0.0057(11) -0.0012(13)
C3 0.0374(16) 0.0321(16) 0.0465(18) -0.0020(13) 0.0079(14) -0.0046(14)
C4 0.0454(17) 0.0483(18) 0.0271(14) -0.0001(14) 0.0012(12) -0.0080(14)
C5 0.0406(16) 0.0400(17) 0.0239(14) 0.0009(13) 0.0046(12) -0.0016(12)
C6 0.0310(13) 0.0297(14) 0.0304(14) -0.0003(11) 0.0060(11) -0.0025(11)
C7 0.0356(15) 0.0341(15) 0.0274(14) -0.0017(12) 0.0047(11) -0.0004(12)
N1 0.0552(16) 0.0357(14) 0.0323(13) -0.0031(12) 0.0097(11) -0.0030(12)
N2 0.0666(19) 0.0406(15) 0.0392(15) -0.0052(14) 0.0125(13) -0.0049(12)
C8 0.058(2) 0.055(2) 0.0453(18) -0.0014(17) 0.0122(16) -0.0108(17)
C9 0.062(2) 0.0372(18) 0.068(2) -0.0033(16) 0.0198(18) -0.0079(17)
C10 0.0453(18) 0.0377(18) 0.074(3) 0.0027(15) 0.0217(17) 0.0114(17)
C11 0.0314(15) 0.0470(19) 0.0482(18) 0.0054(14) 0.0129(13) 0.0106(15)
C12 0.0410(18) 0.072(3) 0.0473(19) 0.0103(17) 0.0165(15) 0.0253(19)
C13 0.0441(19) 0.086(3) 0.0321(17) 0.0050(18) 0.0108(14) 0.0026(19)
C14 0.0324(14) 0.071(2) 0.0356(15) -0.0010(16) 0.0093(11) -0.0043(16)
C15 0.059(2) 0.088(3) 0.040(2) -0.020(2) 0.0163(17) -0.026(2)
C16 0.076(3) 0.071(3) 0.068(3) -0.024(2) 0.024(2) -0.034(2)
C17 0.085(3) 0.050(2) 0.060(2) -0.017(2) 0.025(2) -0.0078(19)
C18 0.0308(14) 0.0409(16) 0.0360(15) 0.0010(13) 0.0095(12) -0.0001(14)
C19 0.0372(15) 0.049(2) 0.0336(15) -0.0014(13) 0.0072(11) -0.0036(14)

loop_
_atom_type_symbol
_atom_type_description
_atom_type_scat_dispersion_real
_atom_type_scat_dispersion_imag
_atom_type_scat_source
C C 0.0033 0.0016 'International Tables Vol C Tables 4.2.6.8 and 6.1.1.4'
H H 0.0000 0.0000 'International Tables Vol C Tables 4.2.6.8 and 6.1.1.4'
N N 0.0061 0.0033 'International Tables Vol C Tables 4.2.6.8 and 6.1.1.4'
O O 0.0106 0.0060 'International Tables Vol C Tables 4.2.6.8 and 6.1.1.4'
S S 0.1246 0.1234 'International Tables Vol C Tables 4.2.6.8 and 6.1.1.4'

loop_
_geom_angle_atom_site_label_1
_geom_angle_atom_site_label_2
_geom_angle_atom_site_label_3
_geom_angle
O6 S1 O4 114.28(14)
O6 S1 O5 112.90(14)
O4 S1 O5 110.69(14)
O6 S1 C6 105.93(13)
O4 S1 C6 105.79(13)
O5 S1 C6 106.57(13)
C1 O1 H1 110(3)
C3 O3 H3 111(4)
O2 C1 O1 124.1(3)
O2 C1 C2 121.9(3)
O1 C1 C2 114.0(3)
C7 C2 C3 119.3(3)
C7 C2 C1 120.8(3)
C3 C2 C1 119.9(3)
O3 C3 C4 118.6(3)
O3 C3 C2 122.1(3)
C4 C3 C2 119.3(3)
C5 C4 C3 120.6(3)
C5 C4 H4 119.7
C3 C4 H4 119.7
C4 C5 C6 119.9(3)
C4 C5 H5 120.0
C6 C5 H5 120.0
C7 C6 C5 120.7(3)
C7 C6 S1 118.8(2)
C5 C6 S1 120.5(2)
C6 C7 C2 120.2(3)
C6 C7 H7 119.9
C2 C7 H7 119.9
C8 N1 C18 123.3(3)
C8 N1 H2 119(3)
C18 N1 H2 118(3)
C17 N2 C19 116.6(3)
N1 C8 C9 119.4(3)
N1 C8 H8 120.3
C9 C8 H8 120.3
C10 C9 C8 119.9(3)
C10 C9 H9 120.0
C8 C9 H9 120.0
C9 C10 C11 120.4(3)
C9 C10 H10 119.8
C11 C10 H10 119.8
C10 C11 C18 118.1(3)
C10 C11 C12 123.9(3)
C18 C11 C12 118.0(3)
C13 C12 C11 121.0(3)
C13 C12 H12 119.5
C11 C12 H12 119.5
C12 C13 C14 121.4(3)
C12 C13 H13 119.3
C14 C13 H13 119.3
C15 C14 C19 116.7(4)
C15 C14 C13 123.5(3)
C19 C14 C13 119.8(4)
C16 C15 C14 120.2(3)
C16 C15 H15 119.9
C14 C15 H15 119.9
C15 C16 C17 118.5(4)
C15 C16 H16 120.7
C17 C16 H16 120.7
N2 C17 C16 124.1(4)
N2 C17 H17 118.0
C16 C17 H17 118.0
N1 C18 C11 118.7(3)
N1 C18 C19 119.5(3)
C11 C18 C19 121.8(3)
N2 C19 C14 123.8(3)
N2 C19 C18 118.2(3)
C14 C19 C18 118.0(3)

loop_
_geom_bond_atom_site_label_1
_geom_bond_atom_site_label_2
_geom_bond_distance
_geom_bond_publ_flag
S1 O6 1.439(2) yes
S1 O4 1.454(2) yes
S1 O5 1.465(2) yes
S1 C6 1.777(3) yes
O1 C1 1.306(4) yes
O1 H1 0.85(4) ?
O2 C1 1.216(4) yes
O3 C3 1.344(4) yes
O3 H3 0.85(3) ?
C1 C2 1.477(4) ?
C2 C7 1.398(4) ?
C2 C3 1.406(4) ?
C3 C4 1.397(5) ?
C4 C5 1.376(5) ?
C4 H4 0.9300 ?
C5 C6 1.384(4) ?
C5 H5 0.9300 ?
C6 C7 1.379(4) ?
C7 H7 0.9300 ?
N1 C8 1.328(4) ?
N1 C18 1.348(4) ?
N1 H2 0.82(4) ?
N2 C17 1.309(5) ?
N2 C19 1.351(4) ?
C8 C9 1.371(5) ?
C8 H8 0.9300 ?
C9 C10 1.360(5) ?
C9 H9 0.9300 ?
C10 C11 1.397(5) ?
C10 H10 0.9300 ?
C11 C18 1.397(5) ?
C11 C12 1.443(5) ?
C12 C13 1.339(6) ?
C12 H12 0.9300 ?
C13 C14 1.432(6) ?
C13 H13 0.9300 ?
C14 C15 1.385(6) ?
C14 C19 1.405(4) ?
C15 C16 1.353(7) ?
C15 H15 0.9300 ?
C16 C17 1.402(6) ?
C16 H16 0.9300 ?
C17 H17 0.9300 ?
C18 C19 1.433(5) ?

loop_
_geom_hbond_atom_site_label_D
_geom_hbond_atom_site_label_H
_geom_hbond_atom_site_label_A
_geom_hbond_site_symmetry_A
_geom_hbond_distance_DH
_geom_hbond_distance_HA
_geom_hbond_distance_DA
_geom_hbond_angle_DHA
_geom_hbond_publ_flag
O1 H1 O5 2_746 0.85(4) 1.79(4) 2.623(3) 168(5) yes
O3 H3 O2 . 0.85(3) 1.86(3) 2.587(4) 142(5) yes
N1 H2 O4 . 0.82(4) 2.10(3) 2.780(4) 141(4) yes

loop_
_cod_related_entry_id
_cod_related_entry_database
_cod_related_entry_code
1 ChemSpider 21129908
